data_7041454
loop_
_publ_author_name
'Ziegler, Jessica A.'
'Buckley, Heather L.'
'Arnold, John'

_publ_section_title
;
 Synthesis and reactivity of tantalum corrole complexes.
;
_journal_issue 3
_journal_name_full 'Dalton transactions (Cambridge, England : 2003)'
_journal_page_first 780
_journal_page_last 785
_journal_paper_doi 10.1039/c6dt04265a
_journal_volume 46
_journal_year 2017
_chemical_formula_moiety 'C48 H46 N5 O Ta, C7 H8'
_chemical_formula_sum 'C55 H54 N5 O Ta'
_chemical_formula_weight 981.98
_chemical_name_common (Mes2(p-OMePh)Corrole)Ta(NtBu)
_chemical_properties_physical ', Air-sensitive,Moisture-sensitive,Oxygen-sensitive'
_space_group_crystal_system triclinic
_space_group_IT_number 2
_space_group_name_Hall '-P 1'
_space_group_name_H-M_alt 'P -1'
_symmetry_space_group_name_Hall '-P 1'
_symmetry_space_group_name_H-M 'P -1'
_atom_sites_solution_hydrogens geom
_atom_sites_solution_primary iterative
_atom_sites_solution_secondary difmap
_audit_creation_method SHELXL-2014/7
_audit_update_record
;
2016-11-08 deposited with the CCDC.
2016-12-13 downloaded from the CCDC.
;
_cell_angle_alpha 97.483(5)
_cell_angle_beta 91.176(5)
_cell_angle_gamma 113.701(5)
_cell_formula_units_Z 2
_cell_length_a 12.555(5)
_cell_length_b 14.050(5)
_cell_length_c 14.078(5)
_cell_measurement_reflns_used 9940
_cell_measurement_temperature 100(2)
_cell_measurement_theta_max 25.38
_cell_measurement_theta_min 2.84
_cell_volume 2247.2(14)
_computing_cell_refinement 'Bruker SAINT'
_computing_data_collection 'Bruker APEX2'
_computing_data_reduction 'Bruker SAINT'
_computing_molecular_graphics ORTEP-32
_computing_publication_material WinGX
_computing_structure_refinement SHELXL-2014
_computing_structure_solution SIR-2011
_diffrn_ambient_temperature 100(2)
_diffrn_detector_area_resol_mean 8.366
_diffrn_measured_fraction_theta_full 0.994
_diffrn_measured_fraction_theta_max 0.992
_diffrn_measurement_device_type 'Bruker APEX-II CCD'
_diffrn_measurement_method 'phi and omega scans'
_diffrn_radiation_type MoK\a
_diffrn_radiation_wavelength 0.71073
_diffrn_reflns_av_R_equivalents 0.0253
_diffrn_reflns_av_unetI/netI 0.0290
_diffrn_reflns_Laue_measured_fraction_full 0.994
_diffrn_reflns_Laue_measured_fraction_max 0.992
_diffrn_reflns_limit_h_max 14
_diffrn_reflns_limit_h_min -15
_diffrn_reflns_limit_k_max 16
_diffrn_reflns_limit_k_min -16
_diffrn_reflns_limit_l_max 16
_diffrn_reflns_limit_l_min -16
_diffrn_reflns_number 26343
_diffrn_reflns_point_group_measured_fraction_full 0.994
_diffrn_reflns_point_group_measured_fraction_max 0.992
_diffrn_reflns_theta_full 25.000
_diffrn_reflns_theta_max 25.379
_diffrn_reflns_theta_min 1.464
_diffrn_source 'microfocus sealed tube'
_exptl_absorpt_coefficient_mu 2.492
_exptl_absorpt_correction_T_max 0.7452
_exptl_absorpt_correction_T_min 0.6513
_exptl_absorpt_correction_type multi-scan
_exptl_absorpt_process_details SADABS
_exptl_crystal_colour purple
_exptl_crystal_density_diffrn 1.451
_exptl_crystal_description block
_exptl_crystal_F_000 1000
_exptl_crystal_recrystallization_method 'Re-crystallisation from solvent: Hexane/toluene'
_exptl_crystal_size_max 0.080
_exptl_crystal_size_mid 0.050
_exptl_crystal_size_min 0.030
_refine_diff_density_max 1.689
_refine_diff_density_min -1.279
_refine_diff_density_rms 0.088
_refine_ls_extinction_method none
_refine_ls_goodness_of_fit_ref 1.093
_refine_ls_hydrogen_treatment constr
_refine_ls_matrix_type full
_refine_ls_number_parameters 623
_refine_ls_number_reflns 8182
_refine_ls_number_restraints 0
_refine_ls_restrained_S_all 1.093
_refine_ls_R_factor_all 0.0303
_refine_ls_R_factor_gt 0.0261
_refine_ls_shift/su_max 0.001
_refine_ls_shift/su_mean 0.000
_refine_ls_structure_factor_coef Fsqd
_refine_ls_weighting_details 'w=1/[\s^2^(Fo^2^)+(0.0177P)^2^+4.5227P] where P=(Fo^2^+2Fc^2^)/3'
_refine_ls_weighting_scheme calc
_refine_ls_wR_factor_gt 0.0577
_refine_ls_wR_factor_ref 0.0600
_reflns_Friedel_coverage 0.000
_reflns_number_gt 7553
_reflns_number_total 8182
_reflns_threshold_expression 'I > 2\s(I)'
_cod_data_source_file c6dt04265a2.cif
_cod_data_source_block Compound_4
_cod_depositor_comments 'Adding full bibliography for 7041454--7041455.cif.'
_cod_database_code 7041454
_shelx_shelxl_version_number 2014/7
_shelx_space_group_comment
;
The symmetry employed for this shelxl refinement is uniquely defined
by the following loop, which should always be used as a source of
symmetry information in preference to the above space-group names.
They are only intended as comments.
;
_shelx_estimated_absorpt_t_min 0.826
_shelx_estimated_absorpt_t_max 0.929

loop_
_space_group_symop_operation_xyz
'x, y, z'
'-x, -y, -z'

loop_
_atom_site_label
_atom_site_type_symbol
_atom_site_fract_x
_atom_site_fract_y
_atom_site_fract_z
_atom_site_U_iso_or_equiv
_atom_site_adp_type
_atom_site_occupancy
_atom_site_site_symmetry_order
_atom_site_calc_flag
_atom_site_refinement_flags_posn
_atom_site_refinement_flags_adp
_atom_site_refinement_flags_occupancy
_atom_site_disorder_assembly
_atom_site_disorder_group
C35 C -0.1062(3) -0.5134(3) 0.0945(3) 0.0304(8) Uani 1 1 d . . . . .
H00A H -0.1151 -0.5800 0.1152 0.046 Uiso 1 1 calc R U . . .
H00B H -0.1145 -0.5226 0.0241 0.046 Uiso 1 1 calc R U . . .
H00C H -0.1663 -0.4921 0.1206 0.046 Uiso 1 1 calc R U . . .
C10 C 0.1493(3) -0.0172(2) 0.0515(2) 0.0182(7) Uani 1 1 d . . . . .
C34 C 0.1752(3) -0.1582(3) 0.1262(3) 0.0298(8) Uani 1 1 d . . . . .
H010 H 0.2485 -0.1066 0.1543 0.036 Uiso 1 1 calc R U . . .
C16 C 0.2762(3) 0.3969(3) 0.1843(3) 0.0242(7) Uani 1 1 d . . . . .
C24 C 0.4530(4) 0.1214(3) -0.4351(3) 0.0358(9) Uani 1 1 d . . . . .
H013 H 0.5211 0.1109 -0.4510 0.043 Uiso 1 1 calc R U . . .
C1 C 0.3626(3) 0.4194(3) -0.0521(3) 0.0254(8) Uani 1 1 d . . . . .
C15 C 0.2213(3) 0.3233(3) 0.2458(2) 0.0223(7) Uani 1 1 d . . . . .
C36 C 0.2006(3) 0.3608(2) 0.3459(2) 0.0235(7) Uani 1 1 d . . . . .
C23 C 0.3724(4) 0.1122(3) -0.5085(3) 0.0426(11) Uani 1 1 d . . . . .
C6 C 0.2641(3) 0.0968(3) -0.1620(2) 0.0216(7) Uani 1 1 d . . . . .
C47 C 0.5077(3) 0.0892(3) 0.1291(3) 0.0270(8) Uani 1 1 d . . . . .
H47A H 0.4549 0.0825 0.1806 0.041 Uiso 1 1 calc R U . . .
H47B H 0.5709 0.0702 0.1487 0.041 Uiso 1 1 calc R U . . .
H47C H 0.4642 0.0423 0.0707 0.041 Uiso 1 1 calc R U . . .
C31 C -0.0362(3) -0.3101(3) 0.0457(3) 0.0285(8) Uani 1 1 d . . . . .
H022 H -0.1093 -0.3620 0.0176 0.034 Uiso 1 1 calc R U . . .
C37 C 0.2871(3) 0.3830(3) 0.4204(3) 0.0259(8) Uani 1 1 d . . . . .
C5 C 0.3174(3) 0.1833(3) -0.2113(2) 0.0236(7) Uani 1 1 d . . . . .
C40 C 0.0773(3) 0.3977(3) 0.4606(3) 0.0311(8) Uani 1 1 d . . . . .
H026 H 0.0060 0.4030 0.4743 0.037 Uiso 1 1 calc R U . . .
C27 C 0.3900(5) 0.0829(4) -0.6122(3) 0.0610(15) Uani 1 1 d . . . . .
H02A H 0.4696 0.1272 -0.6258 0.092 Uiso 1 1 calc R U . . .
H02B H 0.3339 0.0936 -0.6542 0.092 Uiso 1 1 calc R U . . .
H02C H 0.3782 0.0089 -0.6239 0.092 Uiso 1 1 calc R U . . .
C45 C 0.5589(3) 0.2027(3) 0.1092(2) 0.0229(7) Uani 1 1 d . . . . .
C4 C 0.3499(3) 0.2881(3) -0.1697(2) 0.0233(7) Uani 1 1 d . . . . .
C17 C 0.2971(3) 0.5050(3) 0.1883(3) 0.0300(8) Uani 1 1 d . . . . .
H030 H 0.2857 0.5483 0.2413 0.036 Uiso 1 1 calc R U . . .
C2 C 0.3896(3) 0.4622(3) -0.1389(3) 0.0301(8) Uani 1 1 d . . . . .
H032 H 0.4092 0.5333 -0.1464 0.036 Uiso 1 1 calc R U . . .
C42 C 0.4015(3) 0.3752(3) 0.4002(3) 0.0346(9) Uani 1 1 d . . . . .
H03A H 0.4422 0.4244 0.3563 0.052 Uiso 1 1 calc R U . . .
H03B H 0.3862 0.3034 0.3707 0.052 Uiso 1 1 calc R U . . .
H03C H 0.4503 0.3929 0.4606 0.052 Uiso 1 1 calc R U . . .
C22 C 0.2751(4) 0.1289(3) -0.4835(3) 0.0463(12) Uani 1 1 d . . . . .
H034 H 0.2204 0.1250 -0.5332 0.056 Uiso 1 1 calc R U . . .
C48 C 0.6251(3) 0.2758(3) 0.2003(3) 0.0376(9) Uani 1 1 d . . . . .
H48A H 0.6605 0.3483 0.1869 0.056 Uiso 1 1 calc R U . . .
H48B H 0.6864 0.2553 0.2221 0.056 Uiso 1 1 calc R U . . .
H48C H 0.5710 0.2708 0.2505 0.056 Uiso 1 1 calc R U . . .
C12 C 0.0989(3) 0.0375(3) 0.2182(2) 0.0229(7) Uani 1 1 d . . . . .
H036 H 0.0576 -0.0296 0.2367 0.027 Uiso 1 1 calc R U . . .
C3 C 0.3826(3) 0.3828(3) -0.2101(3) 0.0290(8) Uani 1 1 d . . . . .
H037 H 0.3970 0.3897 -0.2753 0.035 Uiso 1 1 calc R U . . .
C43 C 0.1423(4) 0.4531(3) 0.6377(3) 0.0421(10) Uani 1 1 d . . . . .
H03D H 0.1674 0.4156 0.6812 0.063 Uiso 1 1 calc R U . . .
H03E H 0.0591 0.4364 0.6426 0.063 Uiso 1 1 calc R U . . .
H03F H 0.1874 0.5290 0.6557 0.063 Uiso 1 1 calc R U . . .
C33 C 0.1402(3) -0.2602(3) 0.1437(3) 0.0316(9) Uani 1 1 d . . . . .
H040 H 0.1898 -0.2780 0.1830 0.038 Uiso 1 1 calc R U . . .
C11 C 0.1512(3) 0.0568(2) 0.1298(2) 0.0190(7) Uani 1 1 d . . . . .
C8 C 0.1770(3) -0.0680(3) -0.1247(2) 0.0214(7) Uani 1 1 d . . . . .
H042 H 0.1441 -0.1424 -0.1293 0.026 Uiso 1 1 calc R U . . .
C38 C 0.2655(3) 0.4116(3) 0.5135(3) 0.0293(8) Uani 1 1 d . . . . .
H043 H 0.3237 0.4262 0.5640 0.035 Uiso 1 1 calc R U . . .
C26 C 0.1430(4) 0.1644(4) -0.3657(3) 0.0569(14) Uani 1 1 d . . . . .
H04A H 0.1520 0.2010 -0.2999 0.085 Uiso 1 1 calc R U . . .
H04B H 0.0779 0.0950 -0.3717 0.085 Uiso 1 1 calc R U . . .
H04C H 0.1271 0.2056 -0.4107 0.085 Uiso 1 1 calc R U . . .
C25 C 0.4374(3) 0.1456(3) -0.3389(2) 0.0280(8) Uani 1 1 d . . . . .
C13 C 0.1185(3) 0.1322(3) 0.2719(2) 0.0233(7) Uani 1 1 d . . . . .
H046 H 0.0927 0.1419 0.3339 0.028 Uiso 1 1 calc R U . . .
C21 C 0.2537(3) 0.1515(3) -0.3883(3) 0.0391(10) Uani 1 1 d . . . . .
C7 C 0.2222(3) -0.0126(3) -0.1973(2) 0.0226(7) Uani 1 1 d . . . . .
H048 H 0.2253 -0.0422 -0.2613 0.027 Uiso 1 1 calc R U . . .
C9 C 0.1873(3) 0.0040(2) -0.0407(2) 0.0196(7) Uani 1 1 d . . . . .
C19 C 0.3425(3) 0.4487(3) 0.0436(3) 0.0255(8) Uani 1 1 d . . . . .
C18 C 0.3366(3) 0.5358(3) 0.1024(3) 0.0306(8) Uani 1 1 d . . . . .
H051 H 0.3566 0.6038 0.0853 0.037 Uiso 1 1 calc R U . . .
C39 C 0.1622(3) 0.4196(3) 0.5358(3) 0.0295(8) Uani 1 1 d . . . . .
C20 C 0.3361(3) 0.1596(3) -0.3153(2) 0.0269(8) Uani 1 1 d . . . . .
C44 C 0.0017(4) 0.3455(4) 0.2862(3) 0.0427(10) Uani 1 1 d . . . . .
H05A H -0.0694 0.3449 0.3141 0.064 Uiso 1 1 calc R U . . .
H05B H -0.0151 0.2768 0.2482 0.064 Uiso 1 1 calc R U . . .
H05C H 0.0291 0.4001 0.2447 0.064 Uiso 1 1 calc R U . . .
C28 C 0.5288(3) 0.1576(3) -0.2618(2) 0.0320(8) Uani 1 1 d . . . . .
H55A H 0.5512 0.2254 -0.2203 0.048 Uiso 1 1 calc R U . . .
H55B H 0.5974 0.1547 -0.2917 0.048 Uiso 1 1 calc R U . . .
H55C H 0.4972 0.1006 -0.2233 0.048 Uiso 1 1 calc R U . . .
C29 C 0.1062(3) -0.1291(2) 0.0688(2) 0.0183(7) Uani 1 1 d . . . . .
C41 C 0.0952(3) 0.3683(3) 0.3659(3) 0.0274(8) Uani 1 1 d . . . . .
C32 C 0.0338(3) -0.3368(2) 0.1049(2) 0.0231(7) Uani 1 1 d . . . . .
C51 C -0.2417(9) 0.1585(7) 0.4677(6) 0.037(2) Uani 0.564(9) 1 d . . P A 1
H58 H -0.2341 0.0966 0.4397 0.044 Uiso 0.564(9) 1 calc R U P A 1
C14 C 0.1838(3) 0.2137(3) 0.2195(2) 0.0212(7) Uani 1 1 d . . . . .
C46 C 0.6398(3) 0.2143(3) 0.0286(3) 0.0351(9) Uani 1 1 d . . . . .
H46A H 0.5952 0.1697 -0.0305 0.053 Uiso 1 1 calc R U . . .
H46B H 0.7018 0.1927 0.0461 0.053 Uiso 1 1 calc R U . . .
H46C H 0.6745 0.2878 0.0181 0.053 Uiso 1 1 calc R U . . .
C50 C -0.1914(8) 0.2059(8) 0.5621(8) 0.034(2) Uani 0.564(9) 1 d . . P A 1
C52 C -0.3003(12) 0.1998(9) 0.4168(9) 0.046(3) Uani 0.564(9) 1 d . . P A 1
H60 H -0.3351 0.1663 0.3541 0.055 Uiso 0.564(9) 1 calc R U P A 1
C53 C -0.3095(13) 0.2933(10) 0.4576(9) 0.038(4) Uani 0.564(9) 1 d . . P A 1
H61 H -0.3482 0.3231 0.4199 0.045 Uiso 0.564(9) 1 calc R U P A 1
C30 C 0.0011(3) -0.2070(3) 0.0278(3) 0.0307(8) Uani 1 1 d . . . . .
H061 H -0.0468 -0.1897 -0.0136 0.037 Uiso 1 1 calc R U . . .
C54 C -0.2646(8) 0.3436(8) 0.5501(9) 0.028(3) Uani 0.564(9) 1 d . . P A 1
H62 H -0.2741 0.4044 0.5790 0.033 Uiso 0.564(9) 1 calc R U P A 1
C55 C -0.2041(11) 0.2965(9) 0.5966(8) 0.034(3) Uani 0.564(9) 1 d . . P A 1
H63 H -0.1678 0.3306 0.6588 0.041 Uiso 0.564(9) 1 calc R U P A 1
C49 C -0.1275(7) 0.1622(7) 0.6173(6) 0.053(3) Uani 0.564(9) 1 d . . P A 1
H64A H -0.0495 0.2164 0.6388 0.080 Uiso 0.564(9) 1 calc R U P A 1
H64B H -0.1206 0.1030 0.5769 0.080 Uiso 0.564(9) 1 calc R U P A 1
H64C H -0.1695 0.1377 0.6733 0.080 Uiso 0.564(9) 1 calc R U P A 1
N1 N 0.3419(2) 0.3145(2) -0.0724(2) 0.0222(6) Uani 1 1 d . . . . .
N2 N 0.2413(2) 0.1051(2) -0.06487(18) 0.0193(6) Uani 1 1 d . . . . .
N3 N 0.2027(2) 0.1655(2) 0.13168(18) 0.0189(6) Uani 1 1 d . . . . .
N4 N 0.3075(2) 0.3660(2) 0.0962(2) 0.0220(6) Uani 1 1 d . . . . .
N5 N 0.4628(2) 0.2277(2) 0.08026(19) 0.0224(6) Uani 1 1 d . . . . .
O1 O 0.0059(2) -0.43472(17) 0.12856(17) 0.0289(6) Uani 1 1 d . . . . .
Ta1 Ta 0.32837(2) 0.22977(2) 0.04083(2) 0.01901(5) Uani 1 1 d . . . . .
C49A C -0.1310(10) 0.1266(8) 0.4642(7) 0.050(3) Uani 0.436(9) 1 d . . P A 2
H64D H -0.0667 0.1596 0.4247 0.075 Uiso 0.436(9) 1 calc R U P A 2
H64E H -0.1918 0.0649 0.4254 0.075 Uiso 0.436(9) 1 calc R U P A 2
H64F H -0.1019 0.1050 0.5190 0.075 Uiso 0.436(9) 1 calc R U P A 2
C50A C -0.1803(9) 0.2027(7) 0.4995(7) 0.033(2) Uani 0.436(9) 1 d G . P A 2
C55A C -0.1495(8) 0.2582(9) 0.5922(6) 0.031(2) Uani 0.436(9) 1 d G . P A 2
H59A H -0.0987 0.2451 0.6346 0.037 Uiso 0.436(9) 1 calc R U P A 2
C54A C -0.1929(12) 0.3327(9) 0.6229(7) 0.028(3) Uani 0.436(9) 1 d G . P A 2
H62A H -0.1719 0.3706 0.6862 0.033 Uiso 0.436(9) 1 calc R U P A 2
C53A C -0.2672(14) 0.3518(11) 0.5608(11) 0.081(11) Uani 0.436(9) 1 d G . P A 2
H58A H -0.2969 0.4027 0.5818 0.097 Uiso 0.436(9) 1 calc R U P A 2
C52A C -0.2980(12) 0.2963(12) 0.4681(10) 0.075(11) Uani 0.436(9) 1 d G . P A 2
H61A H -0.3488 0.3093 0.4257 0.090 Uiso 0.436(9) 1 calc R U P A 2
C51A C -0.2546(10) 0.2217(9) 0.4375(7) 0.037(4) Uani 0.436(9) 1 d G . P A 2
H60A H -0.2756 0.1838 0.3741 0.045 Uiso 0.436(9) 1 calc R U P A 2

loop_
_atom_site_aniso_label
_atom_site_aniso_U_11
_atom_site_aniso_U_22
_atom_site_aniso_U_33
_atom_site_aniso_U_23
_atom_site_aniso_U_13
_atom_site_aniso_U_12
C35 0.028(2) 0.0227(18) 0.038(2) 0.0110(16) 0.0036(16) 0.0054(15)
C10 0.0140(16) 0.0212(16) 0.0199(16) 0.0047(13) 0.0011(13) 0.0071(13)
C34 0.0240(19) 0.0245(18) 0.033(2) 0.0105(16) -0.0065(15) 0.0005(15)
C16 0.0199(18) 0.0213(17) 0.0324(19) 0.0010(15) -0.0036(15) 0.0105(14)
C24 0.051(3) 0.031(2) 0.0208(18) 0.0063(16) 0.0049(17) 0.0102(18)
C1 0.0203(18) 0.0213(17) 0.035(2) 0.0122(15) -0.0007(15) 0.0070(14)
C15 0.0186(17) 0.0251(17) 0.0244(17) 0.0012(14) -0.0012(14) 0.0112(14)
C36 0.0274(19) 0.0179(16) 0.0251(18) 0.0012(14) 0.0003(15) 0.0100(14)
C23 0.060(3) 0.030(2) 0.022(2) 0.0102(16) -0.0029(19) 0.0011(19)
C6 0.0202(18) 0.0287(18) 0.0170(16) 0.0075(14) 0.0013(13) 0.0100(14)
C47 0.028(2) 0.0249(18) 0.0319(19) 0.0089(15) 0.0011(15) 0.0131(15)
C31 0.0219(19) 0.0247(18) 0.033(2) 0.0075(15) -0.0064(15) 0.0029(15)
C37 0.0258(19) 0.0208(17) 0.0308(19) 0.0036(15) -0.0018(15) 0.0094(14)
C5 0.0196(18) 0.0280(18) 0.0233(17) 0.0120(15) -0.0004(14) 0.0073(14)
C40 0.027(2) 0.032(2) 0.034(2) -0.0036(16) 0.0013(16) 0.0151(16)
C27 0.106(4) 0.049(3) 0.016(2) 0.0021(19) -0.005(2) 0.020(3)
C45 0.0221(18) 0.0206(17) 0.0270(18) 0.0062(14) -0.0007(14) 0.0092(14)
C4 0.0179(17) 0.0282(18) 0.0260(18) 0.0130(15) 0.0029(14) 0.0089(14)
C17 0.030(2) 0.0214(18) 0.038(2) 0.0009(16) -0.0045(16) 0.0112(15)
C2 0.0234(19) 0.0236(18) 0.044(2) 0.0179(17) -0.0010(16) 0.0070(15)
C42 0.029(2) 0.041(2) 0.035(2) 0.0024(18) -0.0034(17) 0.0171(17)
C22 0.045(3) 0.049(3) 0.025(2) 0.0200(19) -0.0121(19) -0.004(2)
C48 0.033(2) 0.032(2) 0.044(2) -0.0022(18) -0.0129(18) 0.0121(17)
C12 0.0190(18) 0.0233(17) 0.0252(18) 0.0061(14) 0.0055(14) 0.0067(14)
C3 0.0233(19) 0.031(2) 0.032(2) 0.0179(16) -0.0003(15) 0.0071(15)
C43 0.051(3) 0.045(2) 0.028(2) -0.0088(18) -0.0022(19) 0.022(2)
C33 0.025(2) 0.030(2) 0.038(2) 0.0159(17) -0.0075(16) 0.0064(16)
C11 0.0181(17) 0.0184(16) 0.0225(17) 0.0071(13) 0.0020(13) 0.0081(13)
C8 0.0189(17) 0.0230(17) 0.0220(17) 0.0051(14) -0.0022(13) 0.0078(14)
C38 0.030(2) 0.0260(18) 0.0280(19) 0.0026(15) -0.0073(16) 0.0088(15)
C26 0.029(2) 0.090(4) 0.048(3) 0.041(3) -0.005(2) 0.011(2)
C25 0.036(2) 0.0235(18) 0.0206(17) 0.0072(14) -0.0002(15) 0.0070(15)
C13 0.0227(18) 0.0281(18) 0.0204(17) 0.0043(14) 0.0047(14) 0.0115(14)
C21 0.032(2) 0.042(2) 0.032(2) 0.0225(18) -0.0053(17) -0.0013(17)
C7 0.0223(18) 0.0275(18) 0.0176(16) 0.0048(14) -0.0007(13) 0.0096(14)
C9 0.0162(17) 0.0206(16) 0.0231(17) 0.0075(13) -0.0001(13) 0.0075(13)
C19 0.0179(18) 0.0224(17) 0.036(2) 0.0095(15) -0.0024(15) 0.0070(14)
C18 0.026(2) 0.0206(17) 0.045(2) 0.0069(16) -0.0059(17) 0.0092(15)
C39 0.037(2) 0.0225(18) 0.0275(19) -0.0013(15) 0.0008(16) 0.0120(16)
C20 0.028(2) 0.0257(18) 0.0200(17) 0.0140(14) 0.0004(14) 0.0007(15)
C44 0.035(2) 0.058(3) 0.037(2) -0.013(2) -0.0078(18) 0.028(2)
C28 0.036(2) 0.039(2) 0.0229(18) 0.0051(16) 0.0045(16) 0.0176(18)
C29 0.0191(17) 0.0218(16) 0.0148(15) 0.0048(13) 0.0061(13) 0.0084(13)
C41 0.026(2) 0.0280(18) 0.0271(19) -0.0038(15) -0.0023(15) 0.0122(15)
C32 0.0276(19) 0.0177(16) 0.0238(17) 0.0063(14) 0.0061(14) 0.0079(14)
C51 0.046(6) 0.032(5) 0.029(4) 0.005(4) 0.014(4) 0.012(4)
C14 0.0175(17) 0.0240(17) 0.0239(17) 0.0021(14) -0.0003(14) 0.0107(14)
C46 0.027(2) 0.048(2) 0.041(2) 0.0250(19) 0.0089(17) 0.0204(18)
C50 0.042(5) 0.025(5) 0.029(5) 0.002(4) 0.010(4) 0.009(4)
C52 0.066(10) 0.041(6) 0.034(5) 0.011(4) 0.015(6) 0.023(6)
C53 0.067(9) 0.037(9) 0.029(6) 0.009(5) 0.016(5) 0.041(8)
C30 0.025(2) 0.0248(18) 0.042(2) 0.0118(16) -0.0057(16) 0.0079(15)
C54 0.024(6) 0.024(6) 0.035(8) 0.013(5) 0.004(5) 0.008(4)
C55 0.040(5) 0.037(6) 0.019(5) -0.005(4) 0.011(4) 0.011(5)
C49 0.050(5) 0.052(5) 0.062(6) -0.005(4) -0.003(4) 0.029(4)
N1 0.0189(15) 0.0208(14) 0.0281(15) 0.0109(12) 0.0014(12) 0.0073(11)
N2 0.0205(15) 0.0185(13) 0.0200(14) 0.0082(11) 0.0040(11) 0.0074(11)
N3 0.0185(14) 0.0179(13) 0.0204(14) 0.0028(11) 0.0018(11) 0.0076(11)
N4 0.0197(15) 0.0191(14) 0.0276(15) 0.0081(12) 0.0009(12) 0.0071(11)
N5 0.0235(15) 0.0192(14) 0.0242(15) 0.0065(12) 0.0005(12) 0.0075(12)
O1 0.0300(14) 0.0201(12) 0.0348(14) 0.0112(11) 0.0006(11) 0.0064(10)
Ta1 0.01790(8) 0.01828(7) 0.02262(8) 0.00713(5) 0.00207(5) 0.00797(5)
C49A 0.060(7) 0.043(6) 0.035(6) -0.004(4) 0.004(5) 0.012(5)
C50A 0.025(6) 0.030(6) 0.041(7) 0.013(6) -0.003(6) 0.006(5)
C55A 0.038(7) 0.027(6) 0.021(5) -0.003(5) 0.006(5) 0.009(6)
C54A 0.041(7) 0.038(8) 0.012(6) 0.003(5) 0.008(5) 0.025(6)
C53A 0.13(2) 0.077(18) 0.044(14) 0.020(11) 0.028(13) 0.052(15)
C52A 0.080(16) 0.045(14) 0.067(18) 0.023(12) -0.003(12) -0.011(11)
C51A 0.040(9) 0.038(8) 0.027(7) 0.004(6) 0.011(6) 0.009(7)

loop_
_atom_type_symbol
_atom_type_description
_atom_type_scat_dispersion_real
_atom_type_scat_dispersion_imag
_atom_type_scat_source
C C 0.0033 0.0016 'International Tables Vol C Tables 4.2.6.8 and 6.1.1.4'
H H 0.0000 0.0000 'International Tables Vol C Tables 4.2.6.8 and 6.1.1.4'
N N 0.0061 0.0033 'International Tables Vol C Tables 4.2.6.8 and 6.1.1.4'
O O 0.0106 0.0060 'International Tables Vol C Tables 4.2.6.8 and 6.1.1.4'
Ta Ta -0.7052 6.5227 'International Tables Vol C Tables 4.2.6.8 and 6.1.1.4'

loop_
_geom_angle_atom_site_label_1
_geom_angle_atom_site_label_2
_geom_angle_atom_site_label_3
_geom_angle
O1 C35 H00A 109.5
O1 C35 H00B 109.5
H00A C35 H00B 109.5
O1 C35 H00C 109.5
H00A C35 H00C 109.5
H00B C35 H00C 109.5
C11 C10 C9 126.6(3)
C11 C10 C29 116.3(3)
C9 C10 C29 117.0(3)
C33 C34 C29 121.6(3)
C33 C34 H010 119.2
C29 C34 H010 119.2
N4 C16 C15 120.9(3)
N4 C16 C17 106.8(3)
C15 C16 C17 131.9(3)
C23 C24 C25 122.0(4)
C23 C24 H013 119.0
C25 C24 H013 119.0
N1 C1 C19 112.7(3)
N1 C1 C2 107.2(3)
C19 C1 C2 139.9(3)
C16 C15 C14 123.6(3)
C16 C15 C36 119.7(3)
C14 C15 C36 116.7(3)
C41 C36 C37 120.4(3)
C41 C36 C15 121.2(3)
C37 C36 C15 118.4(3)
C22 C23 C24 117.8(4)
C22 C23 C27 121.2(4)
C24 C23 C27 120.9(4)
N2 C6 C5 124.5(3)
N2 C6 C7 106.5(3)
C5 C6 C7 129.0(3)
C45 C47 H47A 109.5
C45 C47 H47B 109.5
H47A C47 H47B 109.5
C45 C47 H47C 109.5
H47A C47 H47C 109.5
H47B C47 H47C 109.5
C32 C31 C30 119.7(3)
C32 C31 H022 120.2
C30 C31 H022 120.2
C38 C37 C36 118.6(3)
C38 C37 C42 120.2(3)
C36 C37 C42 121.2(3)
C4 C5 C6 123.7(3)
C4 C5 C20 119.0(3)
C6 C5 C20 117.2(3)
C41 C40 C39 121.4(3)
C41 C40 H026 119.3
C39 C40 H026 119.3
C23 C27 H02A 109.5
C23 C27 H02B 109.5
H02A C27 H02B 109.5
C23 C27 H02C 109.5
H02A C27 H02C 109.5
H02B C27 H02C 109.5
N5 C45 C46 109.3(3)
N5 C45 C48 109.8(3)
C46 C45 C48 110.3(3)
N5 C45 C47 107.7(3)
C46 C45 C47 110.2(3)
C48 C45 C47 109.5(3)
N1 C4 C5 121.1(3)
N1 C4 C3 106.4(3)
C5 C4 C3 132.2(3)
C18 C17 C16 108.2(3)
C18 C17 H030 125.9
C16 C17 H030 125.9
C3 C2 C1 108.1(3)
C3 C2 H032 126.0
C1 C2 H032 126.0
C37 C42 H03A 109.5
C37 C42 H03B 109.5
H03A C42 H03B 109.5
C37 C42 H03C 109.5
H03A C42 H03C 109.5
H03B C42 H03C 109.5
C23 C22 C21 122.6(4)
C23 C22 H034 118.7
C21 C22 H034 118.7
C45 C48 H48A 109.5
C45 C48 H48B 109.5
H48A C48 H48B 109.5
C45 C48 H48C 109.5
H48A C48 H48C 109.5
H48B C48 H48C 109.5
C13 C12 C11 108.3(3)
C13 C12 H036 125.9
C11 C12 H036 125.9
C2 C3 C4 108.5(3)
C2 C3 H037 125.7
C4 C3 H037 125.7
C39 C43 H03D 109.5
C39 C43 H03E 109.5
H03D C43 H03E 109.5
C39 C43 H03F 109.5
H03D C43 H03F 109.5
H03E C43 H03F 109.5
C34 C33 C32 120.7(3)
C34 C33 H040 119.7
C32 C33 H040 119.7
N3 C11 C10 124.5(3)
N3 C11 C12 107.4(3)
C10 C11 C12 128.0(3)
C7 C8 C9 108.6(3)
C7 C8 H042 125.7
C9 C8 H042 125.7
C39 C38 C37 122.5(3)
C39 C38 H043 118.7
C37 C38 H043 118.7
C21 C26 H04A 109.5
C21 C26 H04B 109.5
H04A C26 H04B 109.5
C21 C26 H04C 109.5
H04A C26 H04C 109.5
H04B C26 H04C 109.5
C24 C25 C20 119.0(3)
C24 C25 C28 120.2(3)
C20 C25 C28 120.8(3)
C12 C13 C14 108.7(3)
C12 C13 H046 125.7
C14 C13 H046 125.7
C22 C21 C20 118.5(4)
C22 C21 C26 120.0(4)
C20 C21 C26 121.5(4)
C8 C7 C6 109.0(3)
C8 C7 H048 125.5
C6 C7 H048 125.5
N2 C9 C10 124.0(3)
N2 C9 C8 107.1(3)
C10 C9 C8 128.9(3)
N4 C19 C18 107.2(3)
N4 C19 C1 113.0(3)
C18 C19 C1 139.5(3)
C17 C18 C19 108.1(3)
C17 C18 H051 125.9
C19 C18 H051 125.9
C38 C39 C40 118.0(3)
C38 C39 C43 121.2(3)
C40 C39 C43 120.8(3)
C25 C20 C21 120.0(3)
C25 C20 C5 119.2(3)
C21 C20 C5 120.8(3)
C41 C44 H05A 109.5
C41 C44 H05B 109.5
H05A C44 H05B 109.5
C41 C44 H05C 109.5
H05A C44 H05C 109.5
H05B C44 H05C 109.5
C25 C28 H55A 109.5
C25 C28 H55B 109.5
H55A C28 H55B 109.5
C25 C28 H55C 109.5
H55A C28 H55C 109.5
H55B C28 H55C 109.5
C34 C29 C30 117.4(3)
C34 C29 C10 119.2(3)
C30 C29 C10 123.3(3)
C40 C41 C36 119.1(3)
C40 C41 C44 120.1(3)
C36 C41 C44 120.8(3)
O1 C32 C33 116.1(3)
O1 C32 C31 124.9(3)
C33 C32 C31 118.9(3)
C52 C51 C50 121.2(8)
C52 C51 H58 119.4
C50 C51 H58 119.4
N3 C14 C15 124.4(3)
N3 C14 C13 107.2(3)
C15 C14 C13 128.4(3)
C45 C46 H46A 109.5
C45 C46 H46B 109.5
H46A C46 H46B 109.5
C45 C46 H46C 109.5
H46A C46 H46C 109.5
H46B C46 H46C 109.5
C55 C50 C51 115.8(8)
C55 C50 C49 122.6(9)
C51 C50 C49 121.5(9)
C51 C52 C53 119.5(11)
C51 C52 H60 120.3
C53 C52 H60 120.3
C54 C53 C52 122.9(11)
C54 C53 H61 118.5
C52 C53 H61 118.5
C29 C30 C31 121.7(3)
C29 C30 H061 119.2
C31 C30 H061 119.2
C53 C54 C55 113.6(10)
C53 C54 H62 123.2
C55 C54 H62 123.2
C50 C55 C54 126.9(9)
C50 C55 H63 116.6
C54 C55 H63 116.6
C50 C49 H64A 109.5
C50 C49 H64B 109.5
H64A C49 H64B 109.5
C50 C49 H64C 109.5
H64A C49 H64C 109.5
H64B C49 H64C 109.5
C1 N1 C4 109.8(3)
C1 N1 Ta1 118.9(2)
C4 N1 Ta1 130.6(2)
C9 N2 C6 108.8(3)
C9 N2 Ta1 119.5(2)
C6 N2 Ta1 126.8(2)
C11 N3 C14 108.4(3)
C11 N3 Ta1 120.1(2)
C14 N3 Ta1 128.0(2)
C16 N4 C19 109.7(3)
C16 N4 Ta1 131.6(2)
C19 N4 Ta1 118.3(2)
C45 N5 Ta1 168.2(2)
C32 O1 C35 117.3(3)
N5 Ta1 N3 110.75(11)
N5 Ta1 N2 110.22(12)
N3 Ta1 N2 90.10(10)
N5 Ta1 N1 113.54(11)
N3 Ta1 N1 134.99(10)
N2 Ta1 N1 82.17(11)
N5 Ta1 N4 114.27(11)
N3 Ta1 N4 81.84(10)
N2 Ta1 N4 134.77(10)
N1 Ta1 N4 73.27(11)
C50A C49A H64D 109.5
C50A C49A H64E 109.5
H64D C49A H64E 109.5
C50A C49A H64F 109.5
H64D C49A H64F 109.5
H64E C49A H64F 109.5
C55A C50A C51A 120.0
C55A C50A C49A 120.8(8)
C51A C50A C49A 119.1(8)
C54A C55A C50A 120.0
C54A C55A H59A 120.0
C50A C55A H59A 120.0
C55A C54A C53A 120.0
C55A C54A H62A 120.0
C53A C54A H62A 120.0
C52A C53A C54A 120.0
C52A C53A H58A 120.0
C54A C53A H58A 120.0
C53A C52A C51A 120.0
C53A C52A H61A 120.0
C51A C52A H61A 120.0
C52A C51A C50A 120.0
C52A C51A H60A 120.0
C50A C51A H60A 120.0

loop_
_geom_bond_atom_site_label_1
_geom_bond_atom_site_label_2
_geom_bond_distance
C35 O1 1.420(4)
C35 H00A 0.9800
C35 H00B 0.9800
C35 H00C 0.9800
C10 C11 1.406(4)
C10 C9 1.419(4)
C10 C29 1.499(4)
C34 C33 1.378(5)
C34 C29 1.383(5)
C34 H010 0.9500
C16 N4 1.377(4)
C16 C15 1.408(5)
C16 C17 1.427(5)
C24 C23 1.388(6)
C24 C25 1.390(5)
C24 H013 0.9500
C1 N1 1.379(4)
C1 C19 1.415(5)
C1 C2 1.419(5)
C15 C14 1.411(5)
C15 C36 1.505(5)
C36 C41 1.400(5)
C36 C37 1.404(5)
C23 C22 1.378(7)
C23 C27 1.510(6)
C6 N2 1.402(4)
C6 C5 1.411(4)
C6 C7 1.424(5)
C47 C45 1.527(4)
C47 H47A 0.9800
C47 H47B 0.9800
C47 H47C 0.9800
C31 C32 1.386(5)
C31 C30 1.391(5)
C31 H022 0.9500
C37 C38 1.386(5)
C37 C42 1.513(5)
C5 C4 1.401(5)
C5 C20 1.502(5)
C40 C41 1.393(5)
C40 C39 1.399(5)
C40 H026 0.9500
C27 H02A 0.9800
C27 H02B 0.9800
C27 H02C 0.9800
C45 N5 1.451(4)
C45 C46 1.520(5)
C45 C48 1.521(5)
C4 N1 1.388(4)
C4 C3 1.424(5)
C17 C18 1.374(5)
C17 H030 0.9500
C2 C3 1.372(5)
C2 H032 0.9500
C42 H03A 0.9800
C42 H03B 0.9800
C42 H03C 0.9800
C22 C21 1.393(6)
C22 H034 0.9500
C48 H48A 0.9800
C48 H48B 0.9800
C48 H48C 0.9800
C12 C13 1.367(5)
C12 C11 1.426(4)
C12 H036 0.9500
C3 H037 0.9500
C43 C39 1.508(5)
C43 H03D 0.9800
C43 H03E 0.9800
C43 H03F 0.9800
C33 C32 1.379(5)
C33 H040 0.9500
C11 N3 1.394(4)
C8 C7 1.360(4)
C8 C9 1.419(5)
C8 H042 0.9500
C38 C39 1.385(5)
C38 H043 0.9500
C26 C21 1.507(6)
C26 H04A 0.9800
C26 H04B 0.9800
C26 H04C 0.9800
C25 C20 1.402(5)
C25 C28 1.507(5)
C13 C14 1.421(5)
C13 H046 0.9500
C21 C20 1.405(5)
C7 H048 0.9500
C9 N2 1.398(4)
C19 N4 1.385(4)
C19 C18 1.413(5)
C18 H051 0.9500
C44 C41 1.513(5)
C44 H05A 0.9800
C44 H05B 0.9800
C44 H05C 0.9800
C28 H55A 0.9800
C28 H55B 0.9800
C28 H55C 0.9800
C29 C30 1.384(5)
C32 O1 1.366(4)
C51 C52 1.349(15)
C51 C50 1.416(11)
C51 H58 0.9500
C14 N3 1.402(4)
C46 H46A 0.9800
C46 H46B 0.9800
C46 H46C 0.9800
C50 C55 1.373(12)
C50 C49 1.456(12)
C52 C53 1.413(12)
C52 H60 0.9500
C53 C54 1.387(14)
C53 H61 0.9500
C30 H061 0.9500
C54 C55 1.393(13)
C54 H62 0.9500
C55 H63 0.9500
C49 H64A 0.9800
C49 H64B 0.9800
C49 H64C 0.9800
N1 Ta1 2.080(3)
N2 Ta1 2.048(3)
N3 Ta1 2.044(3)
N4 Ta1 2.089(3)
N5 Ta1 1.778(3)
C49A C50A 1.476(13)
C49A H64D 0.9800
C49A H64E 0.9800
C49A H64F 0.9800
C50A C55A 1.3900
C50A C51A 1.3900
C55A C54A 1.3900
C55A H59A 0.9500
C54A C53A 1.3900
C54A H62A 0.9500
C53A C52A 1.3900
C53A H58A 0.9500
C52A C51A 1.3900
C52A H61A 0.9500
C51A H60A 0.9500
